data_2011652
loop_
_publ_author_name
'Hensen, Karl'
'Lemke, Alexander'
'Bolte, Michael'

_publ_section_title
;
 Tetrabromo(2-methylpyridine-<i>N</i>)titanate(IV)
;
_journal_issue 12
_journal_name_full 'Acta Crystallographica Section C'
_journal_page_first e565
_journal_page_last e566
_journal_paper_doi 10.1107/S0108270100015407
_journal_volume 56
_journal_year 2000
_chemical_formula_sum 'C6 H7 Br4 N Ti'
_chemical_formula_weight 460.67
_chemical_name_systematic
;
 ?
;
_space_group_IT_number 14
_symmetry_cell_setting monoclinic
_symmetry_space_group_name_Hall '-P 2yn'
_symmetry_space_group_name_H-M 'P 1 21/n 1'
_audit_creation_method SHELXL-97
_cell_angle_alpha 90
_cell_angle_beta 91.8200(10)
_cell_angle_gamma 90
_cell_formula_units_Z 4
_cell_length_a 6.74160(10)
_cell_length_b 9.8984(2)
_cell_length_c 17.3338(3)
_cell_measurement_reflns_used 6306
_cell_measurement_temperature 173
_cell_measurement_theta_max 25.00
_cell_measurement_theta_min 1.00
_cell_volume 1156.12(4)
_computing_cell_refinement SMART
_computing_data_collection 'SMART (Siemens, 1995)'
_computing_data_reduction 'SAINT (Siemens, 1995)'
_computing_publication_material SHELXL97
_computing_structure_refinement 'SHELXL97 (Sheldrick, 1997)'
_computing_structure_solution 'SHELXS97 (Sheldrick, 1990)'
_diffrn_ambient_temperature 173
_diffrn_measured_fraction_theta_full .874
_diffrn_measured_fraction_theta_max .874
_diffrn_measurement_device 'Siemens CCD three-circle'
_diffrn_measurement_method \w
_diffrn_radiation_monochromator 'highly oriented graphite crystal'
_diffrn_radiation_source 'fine-focus sealed tube'
_diffrn_radiation_type MoK\a
_diffrn_radiation_wavelength .71073
_diffrn_reflns_av_R_equivalents .086
_diffrn_reflns_av_sigmaI/netI .0706
_diffrn_reflns_limit_h_max 8
_diffrn_reflns_limit_h_min -8
_diffrn_reflns_limit_k_max 12
_diffrn_reflns_limit_k_min -12
_diffrn_reflns_limit_l_max 20
_diffrn_reflns_limit_l_min -21
_diffrn_reflns_number 15542
_diffrn_reflns_theta_full 26.21
_diffrn_reflns_theta_max 26.21
_diffrn_reflns_theta_min 2.35
_diffrn_standards_decay_% 0
_diffrn_standards_interval_time 1000
_diffrn_standards_number 131
_exptl_absorpt_coefficient_mu 14.515
_exptl_absorpt_correction_T_max .055
_exptl_absorpt_correction_T_min .026
_exptl_absorpt_correction_type empirical
_exptl_absorpt_process_details
;
The data collection nominally covered a sphere of reciprocal
space, by a combination of seven sets of exposures; each set had a
different \f angle for the crystal and each exposure covered 0.3\% in \w.
The crystal-to-detector distance was 6 cm.
Coverage of the unique set for all structures
is 100% complete to at least 25.0\% in \q. Crystal decay was
monitored by repeating the initial frames at the end of data collection and
analyzing the duplicate reflections.
;
_exptl_crystal_colour red
_exptl_crystal_density_diffrn 2.647
_exptl_crystal_density_method 'not measured'
_exptl_crystal_description block
_exptl_crystal_F_000 848
_exptl_crystal_size_max .25
_exptl_crystal_size_mid .20
_exptl_crystal_size_min .20
_refine_diff_density_max .976
_refine_diff_density_min -.924
_refine_ls_extinction_method none
_refine_ls_goodness_of_fit_all 1.088
_refine_ls_goodness_of_fit_ref 1.088
_refine_ls_hydrogen_treatment constr
_refine_ls_matrix_type full
_refine_ls_number_parameters 110
_refine_ls_number_reflns 2159
_refine_ls_number_restraints 0
_refine_ls_restrained_S_all 1.088
_refine_ls_R_factor_all .093
_refine_ls_R_factor_obs .055
_refine_ls_shift/su_max <0.001
_refine_ls_shift/su_mean <0.001
_refine_ls_structure_factor_coef Fsqd
_refine_ls_weighting_details 'w = 1/[\s^2^(Fo^2^)+(0.0402P)^2^+4.5123P] where P = (Fo^2^+2Fc^2^)/3'
_refine_ls_weighting_scheme calc
_refine_ls_wR_factor_all .106
_refine_ls_wR_factor_obs .095
_refine_ls_wR_factor_ref .106
_reflns_number_gt 1587
_reflns_number_total 2159
_reflns_threshold_expression I>2\s(I)
_cod_data_source_file qa0449.cif
_cod_data_source_block I
_cod_depositor_comments
;
The following automatic conversions were performed:
'_symmetry_cell_setting' value 'Monoclinic' changed to 'monoclinic'
according to '/home/saulius/struct/CIF-dictionaries/cif_core.dic'
dictionary named 'cif_core.dic' version 2.4.1 from 2010-06-29.

Automatic conversion script
Id: cif_fix_enum 1527 2010-12-29 10:47:43Z saulius 

The following automatic conversions were performed:

'_symmetry_cell_setting' value 'Monoclinic' changed to 'monoclinic'
according to /home/saulius/struct/CIF-dictionaries/cif_core.dic
dictionary named 'cif_core.dic' version 2.4.1 from 2010-06-29.

Automatic conversion script
Id: cif_fix_values 1715 2011-07-08 13:25:40Z adriana 

The following automatic conversions were performed:

'_refine_ls_weighting_scheme' value 'calc w =
1/[\s^2^(Fo^2^)+(0.0402P)^2^+4.5123P] where P = (Fo^2^+2Fc^2^)/3' was
changed to 'calc'. New tag '_refine_ls_weighting_details' was
created. The value of the new tag was set to 'w =
1/[\s^2^(Fo^2^)+(0.0402P)^2^+4.5123P] where P = (Fo^2^+2Fc^2^)/3'.

Automatic conversion script
Id: cif_fix_values 3143 2015-03-26 13:38:13Z robertas 
;
_cod_original_sg_symbol_H-M 'P 21/n'
_cod_database_code 2011652
_cod_database_fobs_code 2011652

loop_
_symmetry_equiv_pos_as_xyz
'x, y, z'
'-x+1/2, y+1/2, -z+1/2'
'-x, -y, -z'
'x-1/2, -y-1/2, z-1/2'

loop_
_atom_site_label
_atom_site_fract_x
_atom_site_fract_y
_atom_site_fract_z
_atom_site_U_iso_or_equiv
_atom_site_adp_type
_atom_site_calc_flag
_atom_site_refinement_flags
_atom_site_occupancy
_atom_site_disorder_assembly
_atom_site_disorder_group
_atom_site_type_symbol
Ti1 .7481(2) .26630(15) .42258(8) .0184(4) Uani d . 1 . . Ti
Br1 1.05923(14) .17272(9) .45641(5) .0297(3) Uani d . 1 . . Br
Br2 .58777(15) .31811(10) .53559(5) .0346(3) Uani d . 1 . . Br
Br3 .59407(14) .04955(9) .39896(6) .0290(3) Uani d . 1 . . Br
Br4 .88825(14) .48695(9) .39882(5) .0285(3) Uani d . 1 . . Br
N1 .5880(10) .3157(7) .3175(4) .0216(17) Uani d . 1 . . N
C2 .6561(12) .2868(8) .2483(5) .0183(19) Uani d . 1 . . C
C21 .8543(14) .2160(10) .2442(5) .030(2) Uani d . 1 . . C
H21A .9498 .2587 .2804 .044 Uiso calc R 1 . . H
H21B .9029 .2228 .1917 .044 Uiso calc R 1 . . H
H21C .8388 .1206 .2580 .044 Uiso calc R 1 . . H
C3 .5478(14) .3269(9) .1821(5) .029(2) Uani d . 1 . . C
H3 .5975 .3080 .1326 .035 Uiso calc R 1 . . H
C4 .3717(14) .3927(10) .1881(6) .032(2) Uani d . 1 . . C
H4 .2974 .4185 .1430 .039 Uiso calc R 1 . . H
C5 .3017(14) .4219(9) .2606(6) .031(2) Uani d . 1 . . C
H5 .1801 .4689 .2663 .037 Uiso calc R 1 . . H
C6 .4123(14) .3814(9) .3232(5) .027(2) Uani d . 1 . . C
H6 .3648 .3998 .3731 .033 Uiso calc R 1 . . H

loop_
_atom_site_aniso_label
_atom_site_aniso_U_11
_atom_site_aniso_U_22
_atom_site_aniso_U_33
_atom_site_aniso_U_12
_atom_site_aniso_U_13
_atom_site_aniso_U_23
Ti1 .0187(9) .0193(8) .0170(8) .0001(7) -.0001(6) -.0001(7)
Br1 .0230(5) .0308(5) .0348(6) .0041(4) -.0054(4) .0022(4)
Br2 .0443(6) .0356(6) .0244(5) .0046(5) .0118(4) -.0016(4)
Br3 .0269(5) .0224(5) .0379(6) -.0058(4) .0017(4) .0011(4)
Br4 .0332(5) .0217(5) .0303(5) -.0065(4) -.0054(4) .0026(4)
N1 .021(4) .020(4) .024(4) -.003(3) .003(3) -.004(3)
C2 .012(4) .024(5) .019(5) -.010(4) .001(3) -.007(4)
C21 .037(6) .037(6) .015(5) -.011(5) .002(4) -.007(4)
C3 .033(6) .033(6) .021(5) -.007(5) -.004(4) .000(4)
C4 .029(6) .034(6) .033(6) -.009(5) -.019(4) .009(5)
C5 .023(5) .033(6) .036(6) -.001(4) -.008(4) .009(5)
C6 .034(6) .021(5) .027(6) -.006(4) .003(4) .002(4)

loop_
_atom_type_symbol
_atom_type_description
_atom_type_scat_dispersion_real
_atom_type_scat_dispersion_imag
_atom_type_scat_source
C C .0033 .0016 'International Tables Vol C Tables 4.2.6.8 and 6.1.1.4'
H H .0000 .0000 'International Tables Vol C Tables 4.2.6.8 and 6.1.1.4'
N N .0061 .0033 'International Tables Vol C Tables 4.2.6.8 and 6.1.1.4'
Ti Ti .2776 .4457 'International Tables Vol C Tables 4.2.6.8 and 6.1.1.4'
Br Br -.2901 2.4595 'International Tables Vol C Tables 4.2.6.8 and 6.1.1.4'

loop_
_geom_angle_atom_site_label_1
_geom_angle_atom_site_label_2
_geom_angle_atom_site_label_3
_geom_angle
_geom_angle_publ_flag
N1 Ti1 Br2 115.5(2) y
N1 Ti1 Br1 136.3(2) y
Br2 Ti1 Br1 108.17(7) y
N1 Ti1 Br3 81.74(19) y
Br2 Ti1 Br3 97.47(6) y
Br1 Ti1 Br3 93.88(6) y
N1 Ti1 Br4 80.69(19) y
Br2 Ti1 Br4 97.98(6) y
Br1 Ti1 Br4 92.75(6) y
Br3 Ti1 Br4 160.36(7) y
C2 N1 C6 119.8(7) y
C2 N1 Ti1 122.6(6) y
C6 N1 Ti1 117.6(6) y
N1 C2 C3 119.6(8) ?
N1 C2 C21 118.3(7) ?
C3 C2 C21 122.1(7) ?
C4 C3 C2 120.5(9) ?
C3 C4 C5 119.4(8) ?
C6 C5 C4 118.0(9) ?
N1 C6 C5 122.8(9) ?

loop_
_geom_bond_atom_site_label_1
_geom_bond_atom_site_label_2
_geom_bond_site_symmetry_2
_geom_bond_distance
_geom_bond_publ_flag
Ti1 N1 . 2.145(7) y
Ti1 Br2 . 2.3245(17) y
Ti1 Br1 . 2.3502(17) y
Ti1 Br3 . 2.4129(17) y
Ti1 Br4 . 2.4202(17) y
N1 C2 . 1.328(10) ?
N1 C6 . 1.357(11) ?
C2 C3 . 1.398(12) ?
C2 C21 . 1.513(12) ?
C3 C4 . 1.362(13) ?
C4 C5 . 1.386(14) ?
C5 C6 . 1.358(12) ?

loop_
_geom_torsion_atom_site_label_1
_geom_torsion_atom_site_label_2
_geom_torsion_atom_site_label_3
_geom_torsion_atom_site_label_4
_geom_torsion
_geom_torsion_publ_flag
Br2 Ti1 N1 C2 -176.9(6) y
Br1 Ti1 N1 C2 4.4(8) y
Br3 Ti1 N1 C2 -82.5(6) y
Br4 Ti1 N1 C2 88.6(6) y
Br2 Ti1 N1 C6 4.4(7) ?
Br1 Ti1 N1 C6 -174.3(5) ?
Br3 Ti1 N1 C6 98.7(6) ?
Br4 Ti1 N1 C6 -90.1(6) ?
C6 N1 C2 C3 1.3(12) ?
Ti1 N1 C2 C3 -177.4(6) ?
C6 N1 C2 C21 178.8(8) ?
Ti1 N1 C2 C21 .1(10) ?
N1 C2 C3 C4 -1.3(13) ?
C21 C2 C3 C4 -178.7(8) ?
C2 C3 C4 C5 1.1(14) ?
C3 C4 C5 C6 -.8(14) ?
C2 N1 C6 C5 -1.1(13) ?
Ti1 N1 C6 C5 177.6(7) ?
C4 C5 C6 N1 .9(14) ?
